data_7111107
loop_
_publ_author_name
'Cheng, Lin'
'Khan, Masood A.'
'Richter-Addo, George B.'
'Powell, Douglas R.'

_publ_section_title
;
 The first unambiguous determination of a nitrosyl-to-nitrite conversion
 in an iron nitrosyl porphyrin
;
_journal_issue 23
_journal_name_full 'Chemical Communications'
_journal_page_first 2301
_journal_paper_doi 10.1039/b006775j
_journal_year 2000
_chemical_formula_sum 'C70 H71 Cl2 Fe N10 O6'
_chemical_formula_weight 1275.12
_chemical_name_systematic
; 
 ? 
;
_space_group_IT_number 15
_symmetry_cell_setting monoclinic
_symmetry_space_group_name_Hall '-C 2yc'
_symmetry_space_group_name_H-M 'C 1 2/c 1'
_atom_sites_solution_hydrogens geom
_atom_sites_solution_primary direct
_atom_sites_solution_secondary difmap
_audit_creation_method SHELXL
_cell_angle_alpha 90.00
_cell_angle_beta 91.113(10)
_cell_angle_gamma 90.00
_cell_formula_units_Z 4
_cell_length_a 18.583(3)
_cell_length_b 19.081(3)
_cell_length_c 18.267(2)
_cell_measurement_reflns_used 42
_cell_measurement_temperature 173(2)
_cell_measurement_theta_max 13.73
_cell_measurement_theta_min 4.09
_cell_volume 6475.9(16)
_computing_cell_refinement 'Siemens XSCANS'
_computing_data_collection 'Siemens XSCANS'
_computing_data_reduction 'Siemens SHELXTL'
_computing_molecular_graphics 'Siemens SHELXTL'
_computing_publication_material 'Siemens SHELXTL'
_computing_structure_refinement 'SHELXL-93 (Sheldrick, 1993)'
_computing_structure_solution 'SHELXS-86 (Sheldrick, 1990)'
_diffrn_ambient_temperature 173(2)
_diffrn_measurement_device 'Siemens P4'
_diffrn_measurement_method '\w scans'
_diffrn_radiation_monochromator graphite
_diffrn_radiation_source 'fine-focus sealed tube'
_diffrn_radiation_type MoK\a
_diffrn_radiation_wavelength 0.71073
_diffrn_reflns_av_R_equivalents 0.0724
_diffrn_reflns_av_sigmaI/netI 0.1471
_diffrn_reflns_limit_h_max 17
_diffrn_reflns_limit_h_min -21
_diffrn_reflns_limit_k_max 8
_diffrn_reflns_limit_k_min -21
_diffrn_reflns_limit_l_max 20
_diffrn_reflns_limit_l_min -20
_diffrn_reflns_number 5251
_diffrn_reflns_theta_max 24.01
_diffrn_reflns_theta_min 1.88
_diffrn_standards_decay_% 1.8
_diffrn_standards_interval_count 97
_diffrn_standards_number 1
_exptl_absorpt_coefficient_mu 0.376
_exptl_absorpt_correction_T_max 0.4382
_exptl_absorpt_correction_T_min 0.4015
_exptl_absorpt_correction_type empirical
_exptl_absorpt_process_details '(North, Phillips & Mathews, 1968)'
_exptl_crystal_colour purple
_exptl_crystal_density_diffrn 1.308
_exptl_crystal_density_meas ?
_exptl_crystal_description plate
_exptl_crystal_F_000 2676
_exptl_crystal_size_max 0.32
_exptl_crystal_size_mid 0.26
_exptl_crystal_size_min 0.10
_refine_diff_density_max 0.393
_refine_diff_density_min -0.357
_refine_diff_density_rms 0.069
_refine_ls_extinction_method none
_refine_ls_goodness_of_fit_all 1.030
_refine_ls_goodness_of_fit_obs 1.148
_refine_ls_hydrogen_treatment constr
_refine_ls_matrix_type full
_refine_ls_number_parameters 443
_refine_ls_number_reflns 5075
_refine_ls_number_restraints 3
_refine_ls_restrained_S_all 1.068
_refine_ls_restrained_S_obs 1.147
_refine_ls_R_factor_all 0.1760
_refine_ls_R_factor_obs 0.0810
_refine_ls_shift/esd_max -0.047
_refine_ls_shift/esd_mean 0.004
_refine_ls_structure_factor_coef Fsqd
_refine_ls_weighting_details 'w=1/[\s^2^(Fo^2^)+(0.0741P)^2^+6.4837P] where P=(Fo^2^+2Fc^2^)/3'
_refine_ls_weighting_scheme calc
_refine_ls_wR_factor_all 0.2286
_refine_ls_wR_factor_obs 0.1676
_reflns_number_observed 2543
_reflns_number_total 5076
_reflns_observed_criterion >2sigma(I)
_cod_data_source_file b006775jsup1.cif
_cod_data_source_block gr854d
_cod_depositor_comments
;
The following automatic conversions were performed:

'_symmetry_cell_setting' value 'Monoclinic' changed to 'monoclinic'
according to /home/saulius/struct/CIF-dictionaries/cif_core.dic
dictionary named 'cif_core.dic' version 2.4.2 from 2011-04-26.

Automatic conversion script
Id: cif_fix_values 1891 2012-01-12 08:04:46Z andrius 

The following automatic conversions were performed:

'_exptl_crystal_density_meas' value 'not measured' was changed to '?'
- the value is perceived as not measured.

Automatic conversion script
Id: cif_fix_values 3008 2015-01-20 13:52:24Z robertas 

The following automatic conversions were performed:

'_refine_ls_weighting_scheme' value 'calc
w=1/[\s^2^(Fo^2^)+(0.0741P)^2^+6.4837P] where P=(Fo^2^+2Fc^2^)/3' was
changed to 'calc'. New tag '_refine_ls_weighting_details' was
created. The value of the new tag was set to
'w=1/[\s^2^(Fo^2^)+(0.0741P)^2^+6.4837P] where P=(Fo^2^+2Fc^2^)/3'.

Automatic conversion script
Id: cif_fix_values 3143 2015-03-26 13:38:13Z robertas 
;
_cod_original_sg_symbol_H-M C2/c
_cod_database_code 7111107

loop_
_symmetry_equiv_pos_as_xyz
'x, y, z'
'-x, y, -z+1/2'
'x+1/2, y+1/2, z'
'-x+1/2, y+1/2, -z+1/2'
'-x, -y, -z'
'x, -y, z-1/2'
'-x+1/2, -y+1/2, -z'
'x+1/2, -y+1/2, z-1/2'

loop_
_atom_site_aniso_label
_atom_site_aniso_U_11
_atom_site_aniso_U_22
_atom_site_aniso_U_33
_atom_site_aniso_U_23
_atom_site_aniso_U_13
_atom_site_aniso_U_12
Fe1 0.0319(5) 0.0311(6) 0.0261(5) 0.000 -0.0045(4) 0.000
O1 0.075(3) 0.054(3) 0.089(4) -0.008(3) -0.009(3) -0.018(3)
O2 0.065(3) 0.064(3) 0.108(4) -0.012(3) -0.023(3) 0.031(3)
O3A 0.070(6) 0.088(8) 0.065(6) 0.023(6) 0.033(5) -0.035(6)
O3B 0.112(9) 0.064(7) 0.044(6) 0.025(5) 0.012(6) 0.015(7)
N1 0.036(2) 0.020(2) 0.030(2) 0.001(2) -0.002(2) 0.006(2)
N2 0.036(2) 0.023(2) 0.027(2) 0.000(2) -0.005(2) 0.000(2)
N3 0.040(4) 0.029(4) 0.038(4) 0.000 -0.003(3) 0.000
N4 0.034(3) 0.053(5) 0.037(4) 0.000 -0.002(3) 0.000
N5 0.031(2) 0.043(3) 0.074(4) 0.013(3) -0.018(2) 0.007(2)
N6 0.088(4) 0.044(3) 0.033(3) 0.004(2) 0.020(3) 0.004(3)
C1 0.036(3) 0.025(3) 0.032(3) -0.001(3) 0.003(2) 0.000(3)
C2 0.045(3) 0.041(3) 0.036(3) -0.002(3) 0.008(2) 0.000(3)
C3 0.032(3) 0.037(3) 0.044(3) -0.003(3) 0.003(2) 0.002(2)
C4 0.028(2) 0.024(3) 0.046(3) 0.000(3) 0.000(2) 0.000(2)
C5 0.034(3) 0.028(3) 0.034(3) 0.000(2) -0.009(2) 0.002(2)
C6 0.035(2) 0.028(3) 0.026(3) -0.002(2) -0.006(2) 0.001(2)
C7 0.036(3) 0.041(3) 0.040(3) -0.001(3) -0.013(2) 0.001(3)
C8 0.046(3) 0.037(3) 0.023(2) -0.001(3) -0.005(2) 0.005(3)
C9 0.041(3) 0.020(3) 0.030(3) 0.000(2) -0.005(2) 0.001(2)
C10 0.042(3) 0.024(3) 0.032(3) -0.004(2) -0.002(2) 0.000(2)
C11 0.032(3) 0.034(3) 0.030(3) -0.003(2) -0.004(2) 0.006(2)
C12 0.036(3) 0.042(3) 0.046(3) 0.005(3) -0.006(3) 0.001(3)
C13 0.046(4) 0.052(4) 0.070(5) 0.007(4) -0.017(3) 0.008(3)
C14 0.041(3) 0.079(6) 0.074(5) -0.014(4) -0.019(3) 0.005(4)
C15 0.042(4) 0.066(5) 0.086(5) -0.042(4) -0.013(3) -0.012(3)
C16 0.042(3) 0.041(4) 0.071(4) -0.011(3) -0.011(3) 0.002(3)
C17 0.043(3) 0.051(4) 0.050(3) 0.007(3) 0.003(3) 0.015(3)
C18 0.052(4) 0.038(4) 0.070(4) 0.012(3) 0.004(3) 0.002(3)
C19 0.068(4) 0.070(5) 0.087(5) 0.008(4) 0.024(4) -0.003(4)
C20A 0.076(7) 0.026(5) 0.095(9) -0.014(6) 0.007(7) 0.002(5)
C21 0.067(5) 0.100(7) 0.083(6) -0.011(5) 0.009(4) -0.023(5)
C22 0.036(3) 0.031(3) 0.026(3) -0.003(2) -0.006(2) 0.005(2)
C23 0.039(3) 0.039(3) 0.036(3) -0.006(3) 0.002(2) 0.011(3)
C24 0.046(3) 0.061(4) 0.042(3) 0.007(3) 0.001(3) -0.006(3)
C25 0.045(3) 0.078(5) 0.037(3) -0.023(3) -0.006(3) 0.010(3)
C26 0.043(3) 0.066(5) 0.057(4) -0.023(4) -0.001(3) 0.008(3)
C27 0.050(3) 0.043(4) 0.034(3) -0.007(3) -0.001(3) -0.004(3)
C28 0.058(4) 0.043(4) 0.055(4) 0.003(3) 0.017(3) -0.010(3)
C29 0.041(3) 0.037(4) 0.063(4) 0.001(3) 0.002(3) -0.001(3)
C30 0.043(4) 0.088(6) 0.105(6) -0.023(5) -0.002(4) 0.003(4)
C31 0.103(6) 0.044(5) 0.111(7) -0.009(5) -0.046(5) 0.002(4)
C32 0.105(6) 0.074(6) 0.095(5) -0.049(4) 0.049(5) -0.018(5)
C34 0.045(3) 0.033(3) 0.048(3) 0.002(3) -0.001(3) -0.001(3)
C35 0.055(4) 0.049(4) 0.059(4) 0.005(3) -0.005(3) -0.009(3)
C36 0.073(6) 0.047(6) 0.075(7) 0.000 -0.027(6) 0.000
C37 0.074(13) 0.114(14) 0.079(16) 0.030(10) -0.004(10) 0.022(11)
Cl1 0.108(3) 0.202(7) 0.085(3) -0.042(4) 0.013(3) -0.063(4)
Cl2 0.110(4) 0.114(4) 0.129(7) 0.005(4) -0.001(4) -0.024(4)

loop_
_atom_site_label
_atom_site_type_symbol
_atom_site_fract_x
_atom_site_fract_y
_atom_site_fract_z
_atom_site_U_iso_or_equiv
_atom_site_thermal_displace_type
_atom_site_occupancy
_atom_site_calc_flag
_atom_site_refinement_flags
_atom_site_disorder_group
Fe1 Fe 0.5000 0.64038(6) 0.7500 0.0298(3) Uani 1 d S .
O1 O 0.5497(3) 0.7742(3) 0.7778(3) 0.073(2) Uani 1 d . .
O2 O 0.1832(3) 0.8674(3) 0.6178(3) 0.079(2) Uani 1 d . .
O3A O 0.6556(5) 0.8210(6) 0.4207(6) 0.074(3) Uani 0.50 d P 1
O3B O 0.6161(7) 0.8289(6) 0.4012(6) 0.073(4) Uani 0.50 d P 2
N1 N 0.4025(2) 0.6416(2) 0.7941(2) 0.0286(10) Uani 1 d . .
N2 N 0.4557(2) 0.6382(2) 0.6502(2) 0.0288(10) Uani 1 d . .
N3 N 0.5000 0.7410(3) 0.7500 0.036(2) Uani 1 d S .
N4 N 0.5000 0.5291(4) 0.7500 0.041(2) Uani 1 d S .
N5 N 0.2630(3) 0.7820(3) 0.6455(3) 0.0497(14) Uani 1 d . .
H5 H 0.3081(3) 0.7750(3) 0.6592(3) 0.060 Uiso 1 calc R .
N6 N 0.6005(3) 0.7498(3) 0.4931(3) 0.0547(15) Uani 1 d . .
H6 H 0.5809(3) 0.7476(3) 0.5365(3) 0.066 Uiso 1 calc R .
C1 C 0.3858(3) 0.6393(3) 0.8673(3) 0.0309(12) Uani 1 d . .
C2 C 0.3106(3) 0.6476(3) 0.8763(3) 0.0404(14) Uani 1 d . .
H2A H 0.2859(3) 0.6482(3) 0.9214(3) 0.048 Uiso 1 calc R .
C3 C 0.2811(3) 0.6546(3) 0.8091(3) 0.0375(14) Uani 1 d . .
H3A H 0.2315(3) 0.6614(3) 0.7978(3) 0.045 Uiso 1 calc R .
C4 C 0.3372(3) 0.6500(3) 0.7579(3) 0.0328(13) Uani 1 d . .
C5 C 0.3279(3) 0.6515(3) 0.6826(3) 0.0324(13) Uani 1 d . .
C6 C 0.3834(3) 0.6443(3) 0.6324(3) 0.0299(12) Uani 1 d . .
C7 C 0.3723(3) 0.6413(3) 0.5545(3) 0.0392(13) Uani 1 d . .
H7A H 0.3275(3) 0.6441(3) 0.5288(3) 0.047 Uiso 1 calc R .
C8 C 0.4378(3) 0.6338(3) 0.5246(3) 0.0355(13) Uani 1 d . .
H8A H 0.4476(3) 0.6302(3) 0.4739(3) 0.043 Uiso 1 calc R .
C9 C 0.4903(3) 0.6324(3) 0.5843(3) 0.0305(12) Uani 1 d . .
C10 C 0.5634(3) 0.6321(3) 0.5753(3) 0.0327(13) Uani 1 d . .
C11 C 0.2519(3) 0.6568(3) 0.6519(3) 0.0320(13) Uani 1 d . .
C12 C 0.2216(3) 0.7216(3) 0.6340(3) 0.041(2) Uani 1 d . .
C13 C 0.1513(3) 0.7229(4) 0.6064(4) 0.056(2) Uani 1 d . .
H13A H 0.1300(3) 0.7666(4) 0.5938(4) 0.068 Uiso 1 calc R .
C14 C 0.1125(4) 0.6628(4) 0.5972(4) 0.065(2) Uani 1 d . .
H14A H 0.0647(4) 0.6652(4) 0.5780(4) 0.078 Uiso 1 calc R .
C15 C 0.1414(3) 0.5997(4) 0.6153(4) 0.065(2) Uani 1 d . .
H15A H 0.1137(3) 0.5582(4) 0.6092(4) 0.078 Uiso 1 calc R .
C16 C 0.2119(3) 0.5956(3) 0.6427(4) 0.052(2) Uani 1 d . .
H16A H 0.2324(3) 0.5515(3) 0.6550(4) 0.062 Uiso 1 calc R .
C17 C 0.2428(3) 0.8500(3) 0.6383(3) 0.048(2) Uani 1 d . .
C18 C 0.3008(3) 0.9047(3) 0.6550(4) 0.053(2) Uani 1 d . .
C19 C 0.3660(4) 0.8941(4) 0.6097(4) 0.074(2) Uani 1 d . .
H19A H 0.3921(18) 0.8524(18) 0.6270(21) 0.112 Uiso 1 calc R .
H19B H 0.3973(16) 0.9352(14) 0.6141(26) 0.112 Uiso 1 calc R .
H19C H 0.3513(4) 0.8876(31) 0.5584(6) 0.112 Uiso 1 calc R .
C20A C 0.2694(6) 0.9792(5) 0.6539(7) 0.065(4) Uani 0.65 d P 1
H20A H 0.2521(37) 0.9905(15) 0.6043(12) 0.098 Uiso 0.65 calc PR 1
H20B H 0.3069(12) 1.0128(7) 0.6688(39) 0.098 Uiso 0.65 calc PR 1
H20C H 0.2294(26) 0.9819(12) 0.6878(31) 0.098 Uiso 0.65 calc PR 1
C20B C 0.2681(19) 0.9700(19) 0.6133(18) 0.123(13) Uiso 0.35 d P 2
H20D H 0.2594(118) 0.9579(42) 0.5618(34) 0.184 Uiso 0.35 calc PR 2
H20E H 0.3020(58) 1.0093(41) 0.6166(109) 0.184 Uiso 0.35 calc PR 2
H20F H 0.2226(66) 0.9834(78) 0.6356(83) 0.184 Uiso 0.35 calc PR 2
C21 C 0.3234(4) 0.9001(5) 0.7351(4) 0.083(3) Uani 1 d . .
H21A H 0.3461(28) 0.8546(13) 0.7447(8) 0.125 Uiso 1 calc R .
H21B H 0.2810(6) 0.9052(31) 0.7657(4) 0.125 Uiso 1 calc R .
H21C H 0.3578(24) 0.9377(19) 0.7467(9) 0.125 Uiso 1 calc R .
C22 C 0.5924(3) 0.6249(3) 0.4991(3) 0.0311(13) Uani 1 d . .
C23 C 0.6101(3) 0.6840(3) 0.4588(3) 0.0381(14) Uani 1 d . .
C24 C 0.6366(3) 0.6763(4) 0.3876(3) 0.050(2) Uani 1 d . .
H24A H 0.6490(3) 0.7165(4) 0.3599(3) 0.060 Uiso 1 calc R .
C25 C 0.6445(3) 0.6109(4) 0.3585(3) 0.054(2) Uani 1 d . .
H25A H 0.6626(3) 0.6059(4) 0.3105(3) 0.064 Uiso 1 calc R .
C26 C 0.6264(3) 0.5515(4) 0.3981(4) 0.055(2) Uani 1 d . .
H26A H 0.6320(3) 0.5063(4) 0.3772(4) 0.067 Uiso 1 calc R .
C27 C 0.6002(3) 0.5583(3) 0.4681(3) 0.043(2) Uani 1 d . .
H27A H 0.5875(3) 0.5178(3) 0.4952(3) 0.051 Uiso 1 calc R .
C28 C 0.6158(3) 0.8133(4) 0.4714(4) 0.052(2) Uani 1 d . .
C29 C 0.6064(3) 0.8722(3) 0.5285(4) 0.047(2) Uani 1 d . .
C30 C 0.6803(4) 0.8986(5) 0.5481(5) 0.079(3) Uani 1 d . .
H30A H 0.7051(12) 0.9122(28) 0.5035(5) 0.118 Uiso 1 calc R .
H30B H 0.7076(11) 0.8614(11) 0.5732(28) 0.118 Uiso 1 calc R .
H30C H 0.6765(4) 0.9392(18) 0.5806(25) 0.118 Uiso 1 calc R .
C31 C 0.5638(5) 0.9300(4) 0.4921(5) 0.087(3) Uani 1 d . .
H31A H 0.5861(19) 0.9426(22) 0.4457(16) 0.130 Uiso 1 calc R .
H31B H 0.5630(27) 0.9711(11) 0.5243(14) 0.130 Uiso 1 calc R .
H31C H 0.5144(10) 0.9140(11) 0.4825(29) 0.130 Uiso 1 calc R .
C32 C 0.5670(4) 0.8487(4) 0.5967(4) 0.091(3) Uani 1 d . .
H32A H 0.5570(31) 0.8895(6) 0.6274(17) 0.136 Uiso 1 calc R .
H32B H 0.5971(15) 0.8154(26) 0.6243(19) 0.136 Uiso 1 calc R .
H32C H 0.5216(17) 0.8261(30) 0.5821(4) 0.136 Uiso 1 calc R .
C34 C 0.4599(3) 0.4905(3) 0.7957(3) 0.042(2) Uani 1 d . .
H34A H 0.4305(3) 0.5155(3) 0.8287(3) 0.050 Uiso 1 calc R .
C35 C 0.4570(4) 0.4184(4) 0.7993(4) 0.055(2) Uani 1 d . .
H35A H 0.4275(4) 0.3950(4) 0.8335(4) 0.065 Uiso 1 calc R .
C36 C 0.5000 0.3810(6) 0.7500 0.065(3) Uani 1 d S .
H36A H 0.5000 0.3312(6) 0.7500 0.079 Uiso 1 calc SR .
C37 C 0.5129(9) 0.8839(6) 0.2686(9) 0.089(6) Uani 0.50 d PD .
H37A H 0.5625(79) 0.8695(84) 0.2434(83) 0.090 Uiso 0.50 d P .
H37B H 0.5110(77) 0.8617(81) 0.3306(81) 0.090 Uiso 0.50 d P .
Cl1 Cl 0.4479(3) 0.8476(4) 0.2117(3) 0.132(2) Uani 0.50 d PD .
Cl2 Cl 0.5087(4) 0.9738(3) 0.2701(4) 0.117(3) Uani 0.50 d PD .

loop_
_atom_type_symbol
_atom_type_description
_atom_type_scat_dispersion_real
_atom_type_scat_dispersion_imag
_atom_type_scat_source
C C 0.0033 0.0016 'International Tables Vol C Tables 4.2.6.8 and 6.1.1.4'
H H 0.0000 0.0000 'International Tables Vol C Tables 4.2.6.8 and 6.1.1.4'
N N 0.0061 0.0033 'International Tables Vol C Tables 4.2.6.8 and 6.1.1.4'
O O 0.0106 0.0060 'International Tables Vol C Tables 4.2.6.8 and 6.1.1.4'
Fe Fe 0.3463 0.8444 'International Tables Vol C Tables 4.2.6.8 and 6.1.1.4'
Cl Cl 0.1484 0.1585 'International Tables Vol C Tables 4.2.6.8 and 6.1.1.4'

loop_
_geom_angle_atom_site_label_1
_geom_angle_atom_site_label_2
_geom_angle_atom_site_label_3
_geom_angle
_geom_angle_site_symmetry_1
_geom_angle_site_symmetry_3
N3 Fe1 N2 91.19(13) . 2_656
N3 Fe1 N2 91.19(13) . .
N2 Fe1 N2 177.6(3) 2_656 .
N3 Fe1 N1 89.34(13) . .
N2 Fe1 N1 89.58(15) 2_656 .
N2 Fe1 N1 90.4(2) . .
N3 Fe1 N1 89.34(13) . 2_656
N2 Fe1 N1 90.4(2) 2_656 2_656
N2 Fe1 N1 89.58(15) . 2_656
N1 Fe1 N1 178.7(3) . 2_656
N3 Fe1 N4 180.000(2) . .
N2 Fe1 N4 88.81(13) 2_656 .
N2 Fe1 N4 88.81(13) . .
N1 Fe1 N4 90.66(13) . .
N1 Fe1 N4 90.66(13) 2_656 .
C1 N1 C4 104.9(4) . .
C1 N1 Fe1 127.9(3) . .
C4 N1 Fe1 127.1(3) . .
C9 N2 C6 105.6(4) . .
C9 N2 Fe1 127.6(3) . .
C6 N2 Fe1 126.7(3) . .
O1 N3 O1 117.5(7) . 2_656
O1 N3 Fe1 121.2(4) . .
O1 N3 Fe1 121.2(4) 2_656 .
C34 N4 C34 113.7(7) . 2_656
C34 N4 Fe1 123.1(4) . .
C34 N4 Fe1 123.1(4) 2_656 .
C17 N5 C12 128.6(5) . .
C28 N6 C23 131.1(5) . .
N1 C1 C10 124.6(4) . 2_656
N1 C1 C2 110.5(4) . .
C10 C1 C2 124.9(4) 2_656 .
C3 C2 C1 106.8(4) . .
C2 C3 C4 107.8(5) . .
N1 C4 C5 124.8(4) . .
N1 C4 C3 110.0(5) . .
C5 C4 C3 125.1(5) . .
C4 C5 C6 124.8(5) . .
C4 C5 C11 117.9(4) . .
C6 C5 C11 117.2(4) . .
N2 C6 C5 125.4(4) . .
N2 C6 C7 110.5(4) . .
C5 C6 C7 124.1(5) . .
C8 C7 C6 107.0(5) . .
C7 C8 C9 107.3(4) . .
C10 C9 N2 125.8(5) . .
C10 C9 C8 124.3(4) . .
N2 C9 C8 109.6(4) . .
C9 C10 C1 124.2(4) . 2_656
C9 C10 C22 118.9(5) . .
C1 C10 C22 116.9(4) 2_656 .
C16 C11 C12 120.2(5) . .
C16 C11 C5 118.8(5) . .
C12 C11 C5 121.0(5) . .
C13 C12 C11 118.3(6) . .
C13 C12 N5 123.2(6) . .
C11 C12 N5 118.5(5) . .
C14 C13 C12 121.3(7) . .
C15 C14 C13 120.7(6) . .
C14 C15 C16 120.1(7) . .
C11 C16 C15 119.5(6) . .
O2 C17 N5 122.9(6) . .
O2 C17 C18 120.9(6) . .
N5 C17 C18 116.2(5) . .
C19 C18 C21 108.3(6) . .
C19 C18 C17 112.0(6) . .
C21 C18 C17 109.5(6) . .
C19 C18 C20A 115.4(7) . .
C21 C18 C20A 99.4(7) . .
C17 C18 C20A 111.3(7) . .
C19 C18 C20B 98.5(13) . .
C21 C18 C20B 127.5(14) . .
C17 C18 C20B 100.3(14) . .
C23 C22 C27 119.7(5) . .
C23 C22 C10 120.5(5) . .
C27 C22 C10 119.8(5) . .
C22 C23 C24 119.8(6) . .
C22 C23 N6 116.9(5) . .
C24 C23 N6 123.4(6) . .
C25 C24 C23 119.8(6) . .
C24 C25 C26 120.9(6) . .
C27 C26 C25 119.8(6) . .
C26 C27 C22 120.0(6) . .
O3A C28 N6 119.0(8) . .
N6 C28 O3B 120.6(8) . .
O3A C28 C29 120.6(8) . .
N6 C28 C29 116.2(5) . .
O3B C28 C29 119.8(7) . .
C30 C29 C31 109.4(6) . .
C30 C29 C32 110.9(6) . .
C31 C29 C32 108.6(6) . .
C30 C29 C28 106.9(5) . .
C31 C29 C28 107.4(6) . .
C32 C29 C28 113.5(5) . .
N4 C34 C35 126.7(6) . .
C34 C35 C36 116.8(7) . .
C35 C36 C35 119.2(10) . 2_656
C37 C37 Cl1 131.6(19) 2_655 2_655
C37 C37 Cl2 89.2(5) 2_655 .
Cl1 C37 Cl2 132.6(11) 2_655 .
C37 C37 Cl1 27.5(11) 2_655 .
Cl1 C37 Cl1 114.2(11) 2_655 .
Cl2 C37 Cl1 112.3(9) . .
C37 C37 Cl2 65.0(4) 2_655 2_655
Cl1 C37 Cl2 148.8(13) 2_655 2_655
Cl2 C37 Cl2 24.8(4) . 2_655
Cl1 C37 Cl2 89.9(7) . 2_655
C37 Cl1 C37 21.0(11) 2_655 .
C37 Cl1 Cl1 41.6(8) 2_655 2_655
C37 Cl1 Cl1 24.2(5) . 2_655
Cl2 Cl2 C37 90.2(5) 2_655 .
Cl2 Cl2 C37 65.0(4) 2_655 2_655
C37 Cl2 C37 25.8(8) . 2_655

loop_
_geom_bond_atom_site_label_1
_geom_bond_atom_site_label_2
_geom_bond_distance
_geom_bond_site_symmetry_2
Fe1 N3 1.920(7) .
Fe1 N2 1.987(4) 2_656
Fe1 N2 1.987(4) .
Fe1 N1 1.997(4) .
Fe1 N1 1.997(4) 2_656
Fe1 N4 2.123(7) .
O1 N3 1.223(6) .
O2 C17 1.210(7) .
O3A C28 1.205(11) .
O3B C28 1.316(12) .
N1 C1 1.378(6) .
N1 C4 1.381(6) .
N2 C9 1.380(6) .
N2 C6 1.381(6) .
N3 O1 1.223(6) 2_656
N4 C34 1.349(7) .
N4 C34 1.349(7) 2_656
N5 C17 1.355(8) .
N5 C12 1.401(8) .
N6 C28 1.308(8) .
N6 C23 1.417(8) .
C1 C10 1.404(7) 2_656
C1 C2 1.420(7) .
C2 C3 1.342(8) .
C3 C4 1.416(7) .
C4 C5 1.383(7) .
C5 C6 1.400(7) .
C5 C11 1.513(7) .
C6 C7 1.435(7) .
C7 C8 1.350(7) .
C8 C9 1.449(7) .
C9 C10 1.371(7) .
C10 C1 1.404(7) 2_656
C10 C22 1.509(7) .
C11 C16 1.392(8) .
C11 C12 1.395(8) .
C12 C13 1.390(8) .
C13 C14 1.364(10) .
C14 C15 1.357(10) .
C15 C16 1.394(9) .
C17 C18 1.527(9) .
C18 C19 1.493(9) .
C18 C21 1.516(10) .
C18 C20A 1.538(12) .
C18 C20B 1.58(4) .
C22 C23 1.390(8) .
C22 C27 1.399(8) .
C23 C24 1.406(8) .
C24 C25 1.366(9) .
C25 C26 1.389(10) .
C26 C27 1.383(8) .
C28 C29 1.546(9) .
C29 C30 1.499(9) .
C29 C31 1.506(10) .
C29 C32 1.524(9) .
C34 C35 1.378(9) .
C35 C36 1.410(8) .
C36 C35 1.410(8) 2_656
C37 C37 0.82(3) 2_655
C37 Cl1 1.06(2) 2_655
C37 Cl2 1.717(12) .
C37 Cl1 1.724(13) .
C37 Cl2 1.895(14) 2_655
Cl1 C37 1.06(2) 2_655
Cl1 Cl1 2.367(12) 2_655
Cl2 Cl2 0.796(13) 2_655
Cl2 C37 1.895(14) 2_655

loop_
_geom_torsion_atom_site_label_1
_geom_torsion_atom_site_label_2
_geom_torsion_atom_site_label_3
_geom_torsion_atom_site_label_4
_geom_torsion
_geom_torsion_site_symmetry_1
_geom_torsion_site_symmetry_4
N3 Fe1 N1 C1 -92.8(4) . .
N2 Fe1 N1 C1 -1.6(5) 2_656 .
N2 Fe1 N1 C1 176.0(5) . .
N1 Fe1 N1 C1 -92.8(4) 2_656 .
N4 Fe1 N1 C1 87.2(4) . .
N3 Fe1 N1 C4 82.1(4) . .
N2 Fe1 N1 C4 173.3(4) 2_656 .
N2 Fe1 N1 C4 -9.1(4) . .
N1 Fe1 N1 C4 82.1(4) 2_656 .
N4 Fe1 N1 C4 -97.9(4) . .
N3 Fe1 N2 C9 94.9(4) . .
N2 Fe1 N2 C9 -85.1(4) 2_656 .
N1 Fe1 N2 C9 -175.7(4) . .
N1 Fe1 N2 C9 5.6(4) 2_656 .
N4 Fe1 N2 C9 -85.1(4) . .
N3 Fe1 N2 C6 -83.1(4) . .
N2 Fe1 N2 C6 96.9(4) 2_656 .
N1 Fe1 N2 C6 6.2(5) . .
N1 Fe1 N2 C6 -172.4(5) 2_656 .
N4 Fe1 N2 C6 96.9(4) . .
N2 Fe1 N3 O1 37.5(3) 2_656 .
N2 Fe1 N3 O1 -142.5(3) . .
N1 Fe1 N3 O1 127.1(3) . .
N1 Fe1 N3 O1 -52.9(3) 2_656 .
N4 Fe1 N3 O1 150.9(1000) . .
N2 Fe1 N3 O1 -142.5(3) 2_656 2_656
N2 Fe1 N3 O1 37.5(3) . 2_656
N1 Fe1 N3 O1 -52.9(3) . 2_656
N1 Fe1 N3 O1 127.1(3) 2_656 2_656
N4 Fe1 N3 O1 -29.1(1000) . 2_656
N3 Fe1 N4 C34 -47.6(1000) . .
N2 Fe1 N4 C34 65.8(3) 2_656 .
N2 Fe1 N4 C34 -114.2(3) . .
N1 Fe1 N4 C34 -23.8(3) . .
N1 Fe1 N4 C34 156.2(3) 2_656 .
N3 Fe1 N4 C34 132.4(1000) . 2_656
N2 Fe1 N4 C34 -114.2(3) 2_656 2_656
N2 Fe1 N4 C34 65.8(3) . 2_656
N1 Fe1 N4 C34 156.2(3) . 2_656
N1 Fe1 N4 C34 -23.8(3) 2_656 2_656
C4 N1 C1 C10 -179.2(5) . 2_656
Fe1 N1 C1 C10 -3.4(8) . 2_656
C4 N1 C1 C2 -1.0(6) . .
Fe1 N1 C1 C2 174.7(4) . .
N1 C1 C2 C3 0.3(7) . .
C10 C1 C2 C3 178.4(5) 2_656 .
C1 C2 C3 C4 0.5(7) . .
C1 N1 C4 C5 -176.6(5) . .
Fe1 N1 C4 C5 7.6(8) . .
C1 N1 C4 C3 1.4(6) . .
Fe1 N1 C4 C3 -174.4(4) . .
C2 C3 C4 N1 -1.2(7) . .
C2 C3 C4 C5 176.8(5) . .
N1 C4 C5 C6 0.3(9) . .
C3 C4 C5 C6 -177.4(5) . .
N1 C4 C5 C11 176.3(5) . .
C3 C4 C5 C11 -1.4(8) . .
C9 N2 C6 C5 -179.9(5) . .
Fe1 N2 C6 C5 -1.6(8) . .
C9 N2 C6 C7 0.8(6) . .
Fe1 N2 C6 C7 179.1(4) . .
C4 C5 C6 N2 -3.4(9) . .
C11 C5 C6 N2 -179.5(5) . .
C4 C5 C6 C7 175.7(6) . .
C11 C5 C6 C7 -0.3(8) . .
N2 C6 C7 C8 -0.3(7) . .
C5 C6 C7 C8 -179.6(5) . .
C6 C7 C8 C9 -0.2(6) . .
C6 N2 C9 C10 173.3(5) . .
Fe1 N2 C9 C10 -5.0(8) . .
C6 N2 C9 C8 -0.9(6) . .
Fe1 N2 C9 C8 -179.3(4) . .
C7 C8 C9 C10 -173.6(5) . .
C7 C8 C9 N2 0.8(6) . .
N2 C9 C10 C1 -1.6(9) . 2_656
C8 C9 C10 C1 171.9(5) . 2_656
N2 C9 C10 C22 179.7(5) . .
C8 C9 C10 C22 -6.9(8) . .
C4 C5 C11 C16 -85.1(7) . .
C6 C5 C11 C16 91.2(7) . .
C4 C5 C11 C12 93.9(6) . .
C6 C5 C11 C12 -89.8(7) . .
C16 C11 C12 C13 -0.6(9) . .
C5 C11 C12 C13 -179.6(5) . .
C16 C11 C12 N5 178.6(5) . .
C5 C11 C12 N5 -0.4(8) . .
C17 N5 C12 C13 5.6(10) . .
C17 N5 C12 C11 -173.6(6) . .
C11 C12 C13 C14 0.3(10) . .
N5 C12 C13 C14 -178.9(6) . .
C12 C13 C14 C15 0.4(11) . .
C13 C14 C15 C16 -0.8(11) . .
C12 C11 C16 C15 0.2(9) . .
C5 C11 C16 C15 179.3(6) . .
C14 C15 C16 C11 0.5(11) . .
C12 N5 C17 O2 -2.3(10) . .
C12 N5 C17 C18 179.9(6) . .
O2 C17 C18 C19 -122.0(7) . .
N5 C17 C18 C19 55.9(8) . .
O2 C17 C18 C21 117.8(7) . .
N5 C17 C18 C21 -64.3(7) . .
O2 C17 C18 C20A 8.9(10) . .
N5 C17 C18 C20A -173.3(7) . .
O2 C17 C18 C20B -18.3(14) . .
N5 C17 C18 C20B 159.5(13) . .
C9 C10 C22 C23 94.6(6) . .
C1 C10 C22 C23 -84.3(7) 2_656 .
C9 C10 C22 C27 -84.2(7) . .
C1 C10 C22 C27 96.9(6) 2_656 .
C27 C22 C23 C24 -0.8(8) . .
C10 C22 C23 C24 -179.6(5) . .
C27 C22 C23 N6 179.6(5) . .
C10 C22 C23 N6 0.8(8) . .
C28 N6 C23 C22 175.8(7) . .
C28 N6 C23 C24 -3.8(11) . .
C22 C23 C24 C25 0.2(9) . .
N6 C23 C24 C25 179.8(6) . .
C23 C24 C25 C26 0.3(9) . .
C24 C25 C26 C27 -0.2(10) . .
C25 C26 C27 C22 -0.4(9) . .
C23 C22 C27 C26 0.9(8) . .
C10 C22 C27 C26 179.7(5) . .
C23 N6 C28 O3A -15.2(13) . .
C23 N6 C28 O3B 28.6(12) . .
C23 N6 C28 C29 -172.3(6) . .
O3A C28 C29 C30 -45.4(10) . .
N6 C28 C29 C30 111.3(7) . .
O3B C28 C29 C30 -89.4(10) . .
O3A C28 C29 C31 72.0(10) . .
N6 C28 C29 C31 -131.3(7) . .
O3B C28 C29 C31 27.9(10) . .
O3A C28 C29 C32 -168.0(9) . .
N6 C28 C29 C32 -11.2(9) . .
O3B C28 C29 C32 148.0(9) . .
C34 N4 C34 C35 0.3(5) 2_656 .
Fe1 N4 C34 C35 -179.7(5) . .
N4 C34 C35 C36 -0.6(9) . .
C34 C35 C36 C35 0.2(4) . 2_656
C37 C37 Cl1 C37 0.000(10) 2_655 2_655
Cl1 C37 Cl1 C37 -135.5(54) 2_655 2_655
Cl2 C37 Cl1 C37 35.0(31) . 2_655
Cl2 C37 Cl1 C37 24.0(35) 2_655 2_655
C37 C37 Cl1 Cl1 135.5(54) 2_655 2_655
Cl1 C37 Cl1 Cl1 0.000(4) 2_655 2_655
Cl2 C37 Cl1 Cl1 170.5(24) . 2_655
Cl2 C37 Cl1 Cl1 159.5(20) 2_655 2_655
C37 C37 Cl2 Cl2 -11.6(30) 2_655 2_655
Cl1 C37 Cl2 Cl2 141.2(23) 2_655 2_655
Cl1 C37 Cl2 Cl2 -26.9(16) . 2_655
Cl2 C37 Cl2 Cl2 0.000(7) 2_655 2_655
C37 C37 Cl2 C37 0.000(6) 2_655 2_655
Cl1 C37 Cl2 C37 152.8(47) 2_655 2_655
Cl1 C37 Cl2 C37 -15.3(18) . 2_655
Cl2 C37 Cl2 C37 11.6(30) 2_655 2_655
